data_1505828
loop_
_publ_author_name
'Liu, Haibo'
'Siegel, Dionicio R.'
'Danishefsky, Samuel J.'

_publ_section_title
;
 Studies directed toward the synthesis of terreulactone A: rapid
 construction of the A, B, C rings.
;
_journal_issue 3
_journal_name_full 'Organic letters'
_journal_page_first 423
_journal_page_last 425
_journal_paper_doi 10.1021/ol052618p
_journal_volume 8
_journal_year 2006
_chemical_formula_sum 'C22 H30 O5 S'
_chemical_formula_weight 406.52
_chemical_name_systematic
;
 ?
;
_space_group_IT_number 14
_symmetry_cell_setting monoclinic
_symmetry_space_group_name_Hall '-P 2ybc'
_symmetry_space_group_name_H-M 'P 1 21/c 1'
_atom_sites_solution_hydrogens geom
_atom_sites_solution_primary direct
_atom_sites_solution_secondary difmap
_audit_creation_method SHELXL-97
_cell_angle_alpha 90.00
_cell_angle_beta 102.79(3)
_cell_angle_gamma 90.00
_cell_formula_units_Z 4
_cell_length_a 10.055(2)
_cell_length_b 14.345(3)
_cell_length_c 15.008(3)
_cell_measurement_temperature 106(2)
_cell_volume 2111.0(8)
_computing_cell_refinement 'Bruker XSCANS'
_computing_data_collection 'Bruker XSCANS'
_computing_data_reduction 'Bruker SHELXTL'
_computing_molecular_graphics 'Bruker SHELXTL'
_computing_publication_material 'Bruker SHELXTL'
_computing_structure_refinement 'SHELXL-97 (Sheldrick, 1997)'
_computing_structure_solution 'SHELXS-97 (Sheldrick, 1990)'
_diffrn_ambient_temperature 106(2)
_diffrn_measured_fraction_theta_full 0.993
_diffrn_measured_fraction_theta_max 0.993
_diffrn_measurement_device_type 'Bruker-Nonius KappaCCD'
_diffrn_measurement_method '\w scans'
_diffrn_radiation_monochromator graphite
_diffrn_radiation_source 'fine-focus sealed tube'
_diffrn_radiation_type MoK\a
_diffrn_radiation_wavelength 0.71073
_diffrn_reflns_av_R_equivalents 0.0649
_diffrn_reflns_av_sigmaI/netI 0.0899
_diffrn_reflns_limit_h_max 13
_diffrn_reflns_limit_h_min -13
_diffrn_reflns_limit_k_max 18
_diffrn_reflns_limit_k_min -17
_diffrn_reflns_limit_l_max 19
_diffrn_reflns_limit_l_min -19
_diffrn_reflns_number 8903
_diffrn_reflns_theta_full 27.52
_diffrn_reflns_theta_max 27.52
_diffrn_reflns_theta_min 2.78
_exptl_absorpt_coefficient_mu 0.183
_exptl_absorpt_correction_T_max 0.9837
_exptl_absorpt_correction_T_min 0.8704
_exptl_absorpt_correction_type none
_exptl_crystal_density_diffrn 1.279
_exptl_crystal_density_method 'not measured'
_exptl_crystal_F_000 872
_exptl_crystal_size_max 0.78
_exptl_crystal_size_mid 0.60
_exptl_crystal_size_min 0.09
_refine_diff_density_max 0.373
_refine_diff_density_min -0.274
_refine_diff_density_rms 0.062
_refine_ls_extinction_method none
_refine_ls_goodness_of_fit_ref 1.022
_refine_ls_hydrogen_treatment constr
_refine_ls_matrix_type full
_refine_ls_number_parameters 258
_refine_ls_number_reflns 4816
_refine_ls_number_restraints 0
_refine_ls_restrained_S_all 1.022
_refine_ls_R_factor_all 0.1066
_refine_ls_R_factor_gt 0.0551
_refine_ls_shift/su_max 0.000
_refine_ls_shift/su_mean 0.000
_refine_ls_structure_factor_coef Fsqd
_refine_ls_weighting_details 'calc w=1/[\s^2^(Fo^2^)+(0.0425P)^2^+0.9974P] where P=(Fo^2^+2Fc^2^)/3'
_refine_ls_weighting_scheme calc
_refine_ls_wR_factor_gt 0.1068
_refine_ls_wR_factor_ref 0.1236
_reflns_number_gt 3046
_reflns_number_total 4816
_reflns_threshold_expression >2sigma(I)
_cod_data_source_file ol052618psi20051028_112736.cif
_cod_data_source_block x1518l
_cod_depositor_comments
;
The following automatic conversions were performed:

'_symmetry_cell_setting' value 'Monoclinic' changed to 'monoclinic'
according to /home/saulius/struct/CIF-dictionaries/cif_core.dic
dictionary named 'cif_core.dic' version 2.4.1 from 2010-06-29.

Automatic conversion script
Id: cif_fix_values 1715 2011-07-08 13:25:40Z adriana 
;
_cod_original_cell_volume 2111.0(7)
_cod_original_sg_symbol_H-M P2(1)/c
_cod_database_code 1505828

loop_
_symmetry_equiv_pos_as_xyz
'x, y, z'
'-x, y+1/2, -z+1/2'
'-x, -y, -z'
'x, -y-1/2, z-1/2'

loop_
_atom_site_label
_atom_site_type_symbol
_atom_site_fract_x
_atom_site_fract_y
_atom_site_fract_z
_atom_site_U_iso_or_equiv
_atom_site_adp_type
_atom_site_occupancy
_atom_site_symmetry_multiplicity
_atom_site_calc_flag
_atom_site_refinement_flags
S S 0.44108(6) 0.44031(4) 0.27909(4) 0.02321(16) Uani 1 1 d .
O2 O 0.22167(16) 0.52274(11) 0.12887(11) 0.0261(4) Uani 1 1 d .
O4 O 0.28587(16) 0.33336(11) -0.00817(10) 0.0251(4) Uani 1 1 d .
O8 O 0.62568(14) 0.24745(11) 0.17476(10) 0.0239(4) Uani 1 1 d .
O10 O 0.30471(18) 0.48322(13) -0.04709(11) 0.0358(5) Uani 1 1 d .
O20 O 0.79476(16) 0.20475(12) 0.09767(11) 0.0300(4) Uani 1 1 d .
C1 C 0.4053(2) 0.39675(15) 0.16254(14) 0.0184(5) Uani 1 1 d .
H1A H 0.4802 0.4186 0.1336 0.022 Uiso 1 1 calc R
C2 C 0.2661(2) 0.43698(16) 0.10405(15) 0.0222(5) Uani 1 1 d .
C3 C 0.1599(2) 0.35792(16) 0.10247(16) 0.0236(5) Uani 1 1 d .
C4 C 0.2553(2) 0.28506(17) 0.07337(16) 0.0233(5) Uani 1 1 d .
C5 C 0.2114(2) 0.18833(17) 0.04121(17) 0.0293(6) Uani 1 1 d .
H5A H 0.1270 0.1914 -0.0074 0.035 Uiso 1 1 calc R
H5B H 0.1920 0.1514 0.0926 0.035 Uiso 1 1 calc R
C6 C 0.3249(3) 0.14142(18) 0.00415(17) 0.0321(6) Uani 1 1 d .
H6A H 0.3291 0.1705 -0.0550 0.039 Uiso 1 1 calc R
H6B H 0.3019 0.0748 -0.0074 0.039 Uiso 1 1 calc R
C7 C 0.4660(2) 0.14869(17) 0.06921(16) 0.0268(6) Uani 1 1 d .
H7A H 0.4683 0.1070 0.1221 0.032 Uiso 1 1 calc R
H7B H 0.5359 0.1265 0.0370 0.032 Uiso 1 1 calc R
C8 C 0.5030(2) 0.24744(17) 0.10441(15) 0.0216(5) Uani 1 1 d .
H8A H 0.5157 0.2879 0.0527 0.026 Uiso 1 1 calc R
C9 C 0.3902(2) 0.28860(16) 0.14717(15) 0.0188(5) Uani 1 1 d .
C10 C 0.2876(2) 0.42627(17) 0.00806(16) 0.0247(6) Uani 1 1 d .
C11 C 0.6223(2) 0.43343(16) 0.30694(15) 0.0204(5) Uani 1 1 d .
C12 C 0.6878(2) 0.37969(17) 0.37996(15) 0.0263(6) Uani 1 1 d .
H12A H 0.6359 0.3438 0.4132 0.032 Uiso 1 1 calc R
C13 C 0.8291(3) 0.37795(18) 0.40497(17) 0.0315(6) Uani 1 1 d .
H13A H 0.8734 0.3415 0.4558 0.038 Uiso 1 1 calc R
C14 C 0.9051(2) 0.42867(18) 0.35663(17) 0.0301(6) Uani 1 1 d .
H14A H 1.0019 0.4273 0.3740 0.036 Uiso 1 1 calc R
C15 C 0.8408(2) 0.48169(17) 0.28263(16) 0.0266(6) Uani 1 1 d .
H15A H 0.8933 0.5161 0.2486 0.032 Uiso 1 1 calc R
C16 C 0.6999(2) 0.48461(16) 0.25826(15) 0.0216(5) Uani 1 1 d .
H16A H 0.6558 0.5218 0.2080 0.026 Uiso 1 1 calc R
C17 C 0.3068(3) 0.60171(17) 0.12068(18) 0.0316(6) Uani 1 1 d .
H17A H 0.4027 0.5825 0.1354 0.047 Uiso 1 1 calc R
H17B H 0.2926 0.6507 0.1631 0.047 Uiso 1 1 calc R
H17C H 0.2831 0.6256 0.0580 0.047 Uiso 1 1 calc R
C18 C 0.1185(2) 0.34573(18) 0.19395(17) 0.0314(6) Uani 1 1 d .
H18A H 0.0473 0.3910 0.1984 0.047 Uiso 1 1 calc R
H18B H 0.1981 0.3559 0.2441 0.047 Uiso 1 1 calc R
H18C H 0.0836 0.2824 0.1980 0.047 Uiso 1 1 calc R
C19 C 0.0281(2) 0.37220(19) 0.02955(18) 0.0329(6) Uani 1 1 d .
H19A H -0.0334 0.3194 0.0306 0.049 Uiso 1 1 calc R
H19B H 0.0498 0.3764 -0.0308 0.049 Uiso 1 1 calc R
H19C H -0.0164 0.4299 0.0423 0.049 Uiso 1 1 calc R
C20 C 0.7454(2) 0.27380(17) 0.14828(17) 0.0263(6) Uani 1 1 d .
H20A H 0.8165 0.2882 0.2036 0.032 Uiso 1 1 calc R
H20B H 0.7276 0.3313 0.1111 0.032 Uiso 1 1 calc R
C21 C 0.8370(3) 0.12307(19) 0.1505(2) 0.0412(7) Uani 1 1 d .
H21A H 0.9036 0.1401 0.2063 0.062 Uiso 1 1 calc R
H21B H 0.8789 0.0793 0.1147 0.062 Uiso 1 1 calc R
H21C H 0.7577 0.0937 0.1668 0.062 Uiso 1 1 calc R
C22 C 0.3862(2) 0.23148(17) 0.23281(15) 0.0250(6) Uani 1 1 d .
H22A H 0.3654 0.1663 0.2156 0.038 Uiso 1 1 calc R
H22B H 0.3156 0.2565 0.2619 0.038 Uiso 1 1 calc R
H22C H 0.4751 0.2351 0.2757 0.038 Uiso 1 1 calc R

loop_
_atom_site_aniso_label
_atom_site_aniso_U_11
_atom_site_aniso_U_22
_atom_site_aniso_U_33
_atom_site_aniso_U_23
_atom_site_aniso_U_13
_atom_site_aniso_U_12
S 0.0186(3) 0.0293(4) 0.0211(3) -0.0023(3) 0.0030(2) 0.0028(3)
O2 0.0225(9) 0.0181(9) 0.0349(10) 0.0009(8) 0.0005(7) 0.0038(7)
O4 0.0278(9) 0.0254(10) 0.0198(8) 0.0013(7) 0.0003(7) 0.0006(7)
O8 0.0152(8) 0.0286(10) 0.0275(9) 0.0025(7) 0.0038(7) 0.0027(7)
O10 0.0467(12) 0.0332(11) 0.0250(9) 0.0084(9) 0.0023(8) -0.0025(9)
O20 0.0245(9) 0.0277(10) 0.0403(10) -0.0033(8) 0.0122(8) 0.0056(8)
C1 0.0153(11) 0.0211(13) 0.0180(11) 0.0019(10) 0.0021(9) 0.0004(9)
C2 0.0206(12) 0.0188(13) 0.0247(12) 0.0022(11) -0.0003(9) 0.0035(10)
C3 0.0155(11) 0.0230(13) 0.0299(13) 0.0027(11) 0.0002(10) 0.0018(10)
C4 0.0188(12) 0.0242(14) 0.0249(12) 0.0045(11) 0.0008(10) -0.0026(10)
C5 0.0253(13) 0.0239(14) 0.0354(14) 0.0012(12) -0.0002(11) -0.0032(11)
C6 0.0338(15) 0.0236(15) 0.0367(15) -0.0070(12) 0.0028(12) -0.0019(12)
C7 0.0277(13) 0.0234(14) 0.0300(13) -0.0024(11) 0.0080(11) 0.0034(11)
C8 0.0178(11) 0.0248(14) 0.0210(11) 0.0025(10) 0.0015(9) 0.0017(10)
C9 0.0160(11) 0.0199(13) 0.0200(11) 0.0011(10) 0.0034(9) -0.0002(9)
C10 0.0214(12) 0.0237(14) 0.0243(13) 0.0016(11) -0.0050(10) -0.0001(10)
C11 0.0199(11) 0.0216(13) 0.0191(11) -0.0039(10) 0.0027(9) 0.0022(10)
C12 0.0283(13) 0.0297(14) 0.0208(12) 0.0027(11) 0.0055(10) -0.0012(11)
C13 0.0279(14) 0.0335(15) 0.0289(13) 0.0078(12) -0.0031(11) 0.0045(12)
C14 0.0191(12) 0.0315(15) 0.0365(15) 0.0014(12) -0.0006(11) 0.0005(11)
C15 0.0256(13) 0.0230(14) 0.0304(14) -0.0013(11) 0.0044(10) -0.0029(11)
C16 0.0237(12) 0.0169(13) 0.0220(12) -0.0003(10) 0.0003(10) 0.0018(10)
C17 0.0298(14) 0.0224(14) 0.0385(15) 0.0015(12) -0.0014(12) -0.0014(11)
C18 0.0209(13) 0.0324(16) 0.0423(15) 0.0027(13) 0.0097(11) 0.0019(11)
C19 0.0175(12) 0.0318(15) 0.0439(15) 0.0021(13) -0.0053(11) 0.0005(11)
C20 0.0203(12) 0.0242(14) 0.0356(14) -0.0027(12) 0.0085(10) 0.0008(10)
C21 0.0331(15) 0.0286(16) 0.0606(19) -0.0022(14) 0.0075(14) 0.0129(13)
C22 0.0241(12) 0.0228(13) 0.0280(13) 0.0064(11) 0.0054(10) 0.0017(11)

loop_
_atom_type_symbol
_atom_type_description
_atom_type_scat_dispersion_real
_atom_type_scat_dispersion_imag
_atom_type_scat_source
C C 0.0033 0.0016 'International Tables Vol C Tables 4.2.6.8 and 6.1.1.4'
H H 0.0000 0.0000 'International Tables Vol C Tables 4.2.6.8 and 6.1.1.4'
O O 0.0106 0.0060 'International Tables Vol C Tables 4.2.6.8 and 6.1.1.4'
S S 0.1246 0.1234 'International Tables Vol C Tables 4.2.6.8 and 6.1.1.4'

loop_
_geom_angle_atom_site_label_1
_geom_angle_atom_site_label_2
_geom_angle_atom_site_label_3
_geom_angle
C11 S C1 100.45(11)
C2 O2 C17 116.19(19)
C10 O4 C4 107.78(17)
C20 O8 C8 116.38(18)
C20 O20 C21 112.11(19)
C9 C1 C2 103.50(17)
C9 C1 S 118.25(15)
C2 C1 S 111.72(15)
O2 C2 C10 117.95(19)
O2 C2 C3 112.98(19)
C10 C2 C3 98.87(18)
O2 C2 C1 118.08(18)
C10 C2 C1 101.27(18)
C3 C2 C1 105.16(18)
C18 C3 C19 106.9(2)
C18 C3 C4 119.0(2)
C19 C3 C4 112.4(2)
C18 C3 C2 113.1(2)
C19 C3 C2 113.3(2)
C4 C3 C2 91.77(17)
O4 C4 C5 105.29(18)
O4 C4 C3 99.83(18)
C5 C4 C3 124.0(2)
O4 C4 C9 105.26(17)
C5 C4 C9 114.07(19)
C3 C4 C9 105.99(18)
C4 C5 C6 109.4(2)
C5 C6 C7 113.4(2)
C8 C7 C6 113.69(19)
O8 C8 C7 110.97(18)
O8 C8 C9 106.62(17)
C7 C8 C9 110.76(19)
C22 C9 C8 107.65(18)
C22 C9 C4 113.59(18)
C8 C9 C4 107.36(18)
C22 C9 C1 115.12(18)
C8 C9 C1 112.60(18)
C4 C9 C1 100.25(17)
O10 C10 O4 122.9(2)
O10 C10 C2 131.3(2)
O4 C10 C2 105.82(19)
C12 C11 C16 119.2(2)
C12 C11 S 120.04(19)
C16 C11 S 120.76(17)
C11 C12 C13 120.3(2)
C14 C13 C12 120.3(2)
C13 C14 C15 120.0(2)
C14 C15 C16 119.9(2)
C15 C16 C11 120.4(2)
O8 C20 O20 113.07(19)

loop_
_geom_bond_atom_site_label_1
_geom_bond_atom_site_label_2
_geom_bond_distance
S C11 1.780(2)
S C1 1.817(2)
O2 C2 1.387(3)
O2 C17 1.442(3)
O4 C10 1.354(3)
O4 C4 1.496(3)
O8 C20 1.401(3)
O8 C8 1.435(3)
O10 C10 1.202(3)
O20 C20 1.404(3)
O20 C21 1.426(3)
C1 C9 1.571(3)
C1 C2 1.587(3)
C2 C10 1.511(3)
C2 C3 1.554(3)
C3 C18 1.530(3)
C3 C19 1.535(3)
C3 C4 1.545(3)
C4 C5 1.503(3)
C4 C9 1.551(3)
C5 C6 1.531(4)
C6 C7 1.538(3)
C7 C8 1.529(3)
C8 C9 1.539(3)
C9 C22 1.532(3)
C11 C12 1.382(3)
C11 C16 1.390(3)
C12 C13 1.386(3)
C13 C14 1.374(4)
C14 C15 1.383(3)
C15 C16 1.383(3)
